data_7063837
loop_
_publ_author_name
'Liang, Demin'
'Wu, Da'
'Shen, Jie'
'Lu, Shanya'
'Wang, Jiale'
'Yan, Xiaodong'
'Li, Jian'

_publ_section_title
;
 Diastereoselective reaction to construct polycyclic spiroindolines from
 3-(2-isocyanoethyl)indoles and ynones
;
_journal_issue 26
_journal_name_full 'New Journal of Chemistry'
_journal_page_first 11371
_journal_page_last 11375
_journal_paper_doi 10.1039/D5NJ01268F
_journal_volume 49
_journal_year 2025
_chemical_formula_moiety 'C26 H18 Br Cl N2 O'
_chemical_formula_sum 'C26 H18 Br Cl N2 O'
_chemical_formula_weight 489.78
_space_group_crystal_system monoclinic
_space_group_IT_number 14
_space_group_name_Hall '-P 2ybc'
_space_group_name_H-M_alt 'P 1 21/c 1'
_atom_sites_solution_hydrogens geom
_audit_creation_date 2023-10-26
_audit_creation_method
;
Olex2 1.5
(compiled 2023.08.24 svn.re1ec1418 for OlexSys, GUI svn.r6817)
;
_audit_update_record
;
2024-01-07 deposited with the CCDC.	2025-06-02 downloaded from the CCDC.
;
_cell_angle_alpha 90
_cell_angle_beta 106.660(2)
_cell_angle_gamma 90
_cell_formula_units_Z 4
_cell_length_a 9.0752(5)
_cell_length_b 19.2241(11)
_cell_length_c 12.5601(7)
_cell_measurement_reflns_used 9894
_cell_measurement_temperature 150.00
_cell_measurement_theta_max 66.69
_cell_measurement_theta_min 4.60
_cell_volume 2099.3(2)
_computing_cell_refinement 'SAINT V8.40B (?, 2016)'
_computing_data_reduction 'SAINT V8.40B (?, 2016)'
_computing_molecular_graphics 'Olex2 1.5 (Dolomanov et al., 2009)'
_computing_publication_material 'Olex2 1.5 (Dolomanov et al., 2009)'
_computing_structure_refinement 'SHELXL 2019/2 (Sheldrick, 2015)'
_diffrn_ambient_temperature 150.00
_diffrn_measured_fraction_theta_full 0.994
_diffrn_measured_fraction_theta_max 0.994
_diffrn_measurement_device_type 'Bruker APEX-II CCD'
_diffrn_measurement_method '\f and \w scans'
_diffrn_radiation_type CuK\a
_diffrn_radiation_wavelength 1.54178
_diffrn_reflns_av_R_equivalents 0.0276
_diffrn_reflns_av_unetI/netI 0.0252
_diffrn_reflns_Laue_measured_fraction_full 0.994
_diffrn_reflns_Laue_measured_fraction_max 0.994
_diffrn_reflns_limit_h_max 10
_diffrn_reflns_limit_h_min -10
_diffrn_reflns_limit_k_max 22
_diffrn_reflns_limit_k_min -22
_diffrn_reflns_limit_l_max 14
_diffrn_reflns_limit_l_min -14
_diffrn_reflns_number 16176
_diffrn_reflns_point_group_measured_fraction_full 0.994
_diffrn_reflns_point_group_measured_fraction_max 0.994
_diffrn_reflns_theta_full 66.762
_diffrn_reflns_theta_max 66.762
_diffrn_reflns_theta_min 4.600
_diffrn_source_current 1.1
_diffrn_source_power 0.05500000000000001
_diffrn_source_voltage 50.0
_diffrn_standards_number 0
_exptl_absorpt_coefficient_mu 4.009
_exptl_absorpt_correction_T_max 0.7528
_exptl_absorpt_correction_T_min 0.5666
_exptl_absorpt_correction_type none
_exptl_absorpt_process_details
;
SADABS-2016/2 (Bruker,2016/2) was used for absorption correction.
wR2(int) was 0.1243 before and 0.0461 after correction.
The Ratio of minimum to maximum transmission is 0.7527.
The \l/2 correction factor is Not present.
;
_exptl_crystal_colour 'clear dark black'
_exptl_crystal_colour_lustre clear
_exptl_crystal_colour_modifier dark
_exptl_crystal_colour_primary black
_exptl_crystal_density_diffrn 1.550
_exptl_crystal_description block
_exptl_crystal_F_000 992
_exptl_crystal_size_max 0.18
_exptl_crystal_size_mid 0.14
_exptl_crystal_size_min 0.12
_refine_diff_density_max 1.485
_refine_diff_density_min -0.723
_refine_diff_density_rms 0.064
_refine_ls_extinction_method none
_refine_ls_goodness_of_fit_ref 1.066
_refine_ls_hydrogen_treatment constr
_refine_ls_matrix_type full
_refine_ls_number_parameters 280
_refine_ls_number_reflns 3697
_refine_ls_number_restraints 0
_refine_ls_restrained_S_all 1.066
_refine_ls_R_factor_all 0.0358
_refine_ls_R_factor_gt 0.0352
_refine_ls_shift/su_max 0.001
_refine_ls_shift/su_mean 0.000
_refine_ls_structure_factor_coef Fsqd
_refine_ls_weighting_details 'w=1/[\s^2^(Fo^2^)+(0.0399P)^2^+3.1326P] where P=(Fo^2^+2Fc^2^)/3'
_refine_ls_weighting_scheme calc
_refine_ls_wR_factor_gt 0.0917
_refine_ls_wR_factor_ref 0.0921
_reflns_Friedel_coverage 0.000
_reflns_number_gt 3620
_reflns_number_total 3697
_reflns_threshold_expression 'I > 2\s(I)'
_cod_data_source_file d5nj01268f2.cif
_cod_data_source_block cu_20210416d_0m_a
_cod_depositor_comments 'Adding full bibliography for 7063837.cif.'
_cod_database_code 7063837
_shelx_shelxl_version_number 2019/2
_shelx_space_group_comment
;
The symmetry employed for this shelxl refinement is uniquely defined
by the following loop, which should always be used as a source of
symmetry information in preference to the above space-group names.
They are only intended as comments.
;
_shelx_estimated_absorpt_t_max 0.645
_shelx_estimated_absorpt_t_min 0.532
_olex2_refinement_description
;
1. Fixed Uiso
 At 1.2 times of:
  All C(H) groups, All C(H,H) groups, All N(H) groups
2.a Ternary CH refined with riding coordinates:
 C13(H13)
2.b Secondary CH2 refined with riding coordinates:
 C8(H8A,H8B), C9(H9A,H9B)
2.c Aromatic/amide H refined with riding coordinates:
 N1(H1), C2(H2), C3(H3), C4(H4), C5(H5), C17(H17), C18(H18), C19(H19),
 C20(H20), C22(H22), C24(H24), C25(H25), C26(H26)
;
_olex2_submission_special_instructions 'No special instructions were received'

loop_
_space_group_symop_operation_xyz
'x, y, z'
'-x, y+1/2, -z+1/2'
'-x, -y, -z'
'x, -y-1/2, z-1/2'

loop_
_atom_site_label
_atom_site_type_symbol
_atom_site_fract_x
_atom_site_fract_y
_atom_site_fract_z
_atom_site_U_iso_or_equiv
_atom_site_adp_type
_atom_site_occupancy
_atom_site_site_symmetry_order
_atom_site_calc_flag
_atom_site_refinement_flags_posn
_atom_site_refinement_flags_adp
_atom_site_refinement_flags_occupancy
_atom_site_disorder_assembly
_atom_site_disorder_group
Br1 Br 0.44098(3) 0.61500(2) 0.61644(2) 0.03427(12) Uani 1 1 d . . . . .
Cl1 Cl 0.83666(8) 0.52166(3) 0.80095(6) 0.03866(18) Uani 1 1 d . . . . .
O1 O 0.1841(2) 0.50641(9) 0.49247(14) 0.0294(4) Uani 1 1 d . . . . .
N1 N -0.0063(2) 0.36324(10) 0.47974(18) 0.0244(4) Uani 1 1 d . . . . .
H1 H -0.075659 0.395488 0.452461 0.029 Uiso 1 1 calc R U . . .
N2 N 0.4490(2) 0.23644(10) 0.54149(16) 0.0204(4) Uani 1 1 d . . . . .
C1 C -0.0232(3) 0.30787(12) 0.54631(19) 0.0202(5) Uani 1 1 d . . . . .
C2 C -0.1344(3) 0.29778(13) 0.6015(2) 0.0260(5) Uani 1 1 d . . . . .
H2 H -0.207222 0.333090 0.602413 0.031 Uiso 1 1 calc R U . . .
C3 C -0.1360(3) 0.23484(13) 0.6551(2) 0.0262(5) Uani 1 1 d . . . . .
H3 H -0.212499 0.226865 0.691915 0.031 Uiso 1 1 calc R U . . .
C4 C -0.0285(3) 0.18323(13) 0.6564(2) 0.0235(5) Uani 1 1 d . . . . .
H4 H -0.032735 0.140273 0.692809 0.028 Uiso 1 1 calc R U . . .
C5 C 0.0859(3) 0.19468(12) 0.60386(19) 0.0192(5) Uani 1 1 d . . . . .
H5 H 0.161611 0.160162 0.605977 0.023 Uiso 1 1 calc R U . . .
C6 C 0.0876(2) 0.25679(11) 0.54883(18) 0.0173(4) Uani 1 1 d . . . . .
C7 C 0.1933(3) 0.28132(11) 0.48208(18) 0.0178(5) Uani 1 1 d . . . . .
C8 C 0.2102(3) 0.23096(13) 0.39146(19) 0.0233(5) Uani 1 1 d . . . . .
H8A H 0.228381 0.256115 0.327619 0.028 Uiso 1 1 calc R U . . .
H8B H 0.118572 0.200774 0.364840 0.028 Uiso 1 1 calc R U . . .
C9 C 0.3531(3) 0.18893(12) 0.4556(2) 0.0228(5) Uani 1 1 d . . . . .
H9A H 0.321915 0.147656 0.491040 0.027 Uiso 1 1 calc R U . . .
H9B H 0.411406 0.173048 0.404489 0.027 Uiso 1 1 calc R U . . .
C10 C 0.3590(2) 0.28498(11) 0.55168(18) 0.0166(4) Uani 1 1 d . . . . .
C11 C 0.3896(3) 0.35341(11) 0.60703(18) 0.0165(4) Uani 1 1 d . . . . .
C12 C 0.2706(3) 0.39530(11) 0.55556(19) 0.0180(5) Uani 1 1 d . . . . .
C13 C 0.1461(3) 0.35894(12) 0.46263(19) 0.0196(5) Uani 1 1 d . . . . .
H13 H 0.145868 0.375342 0.387034 0.024 Uiso 1 1 calc R U . . .
C14 C 0.2476(3) 0.47086(12) 0.57295(19) 0.0193(5) Uani 1 1 d . . . . .
C15 C 0.2893(3) 0.49974(12) 0.6879(2) 0.0203(5) Uani 1 1 d . . . . .
C16 C 0.3640(3) 0.56336(12) 0.7176(2) 0.0240(5) Uani 1 1 d . . . . .
C17 C 0.3913(3) 0.58999(14) 0.8239(2) 0.0326(6) Uani 1 1 d . . . . .
H17 H 0.444645 0.632777 0.843231 0.039 Uiso 1 1 calc R U . . .
C18 C 0.3405(4) 0.55393(16) 0.9014(2) 0.0398(7) Uani 1 1 d . . . . .
H18 H 0.357602 0.572391 0.974062 0.048 Uiso 1 1 calc R U . . .
C19 C 0.2649(4) 0.49112(16) 0.8743(2) 0.0381(7) Uani 1 1 d . . . . .
H19 H 0.229394 0.466770 0.928013 0.046 Uiso 1 1 calc R U . . .
C20 C 0.2408(3) 0.46369(13) 0.7684(2) 0.0277(5) Uani 1 1 d . . . . .
H20 H 0.190875 0.420015 0.750454 0.033 Uiso 1 1 calc R U . . .
C21 C 0.5335(2) 0.36777(11) 0.69545(18) 0.0161(4) Uani 1 1 d . . . . .
C22 C 0.6110(3) 0.43108(12) 0.70256(19) 0.0191(5) Uani 1 1 d . . . . .
H22 H 0.573661 0.466361 0.648585 0.023 Uiso 1 1 calc R U . . .
C23 C 0.7432(3) 0.44178(12) 0.7896(2) 0.0226(5) Uani 1 1 d . . . . .
C24 C 0.8026(3) 0.39123(13) 0.8681(2) 0.0261(5) Uani 1 1 d . . . . .
H24 H 0.893472 0.399723 0.926856 0.031 Uiso 1 1 calc R U . . .
C25 C 0.7274(3) 0.32792(13) 0.8599(2) 0.0251(5) Uani 1 1 d . . . . .
H25 H 0.767077 0.292531 0.913225 0.030 Uiso 1 1 calc R U . . .
C26 C 0.5943(3) 0.31592(12) 0.77409(19) 0.0204(5) Uani 1 1 d . . . . .
H26 H 0.544017 0.272167 0.768679 0.024 Uiso 1 1 calc R U . . .

loop_
_atom_site_aniso_label
_atom_site_aniso_U_11
_atom_site_aniso_U_22
_atom_site_aniso_U_33
_atom_site_aniso_U_23
_atom_site_aniso_U_13
_atom_site_aniso_U_12
Br1 0.03655(18) 0.02536(17) 0.03886(19) 0.00400(11) 0.00754(13) -0.00916(11)
Cl1 0.0332(3) 0.0295(3) 0.0460(4) -0.0046(3) -0.0003(3) -0.0143(3)
O1 0.0383(10) 0.0173(8) 0.0262(9) 0.0022(7) -0.0008(8) 0.0055(7)
N1 0.0164(9) 0.0161(10) 0.0360(12) 0.0009(8) 0.0002(8) 0.0045(8)
N2 0.0205(9) 0.0172(9) 0.0241(10) 0.0003(8) 0.0073(8) 0.0020(8)
C1 0.0154(11) 0.0161(11) 0.0248(12) -0.0058(9) -0.0013(9) -0.0013(9)
C2 0.0167(11) 0.0242(12) 0.0347(13) -0.0110(10) 0.0038(10) 0.0018(9)
C3 0.0193(11) 0.0306(13) 0.0294(13) -0.0085(11) 0.0082(10) -0.0041(10)
C4 0.0231(12) 0.0231(12) 0.0234(12) -0.0019(10) 0.0050(9) -0.0038(10)
C5 0.0165(10) 0.0177(11) 0.0211(11) -0.0032(9) 0.0018(9) 0.0009(9)
C6 0.0139(10) 0.0165(11) 0.0187(10) -0.0050(9) 0.0000(8) -0.0013(8)
C7 0.0190(11) 0.0139(11) 0.0183(11) -0.0006(8) 0.0020(9) 0.0013(9)
C8 0.0284(12) 0.0218(12) 0.0185(11) -0.0030(9) 0.0046(10) 0.0007(10)
C9 0.0265(12) 0.0189(11) 0.0242(12) -0.0047(9) 0.0092(10) 0.0019(10)
C10 0.0175(10) 0.0155(11) 0.0167(10) 0.0021(8) 0.0048(8) -0.0010(8)
C11 0.0177(10) 0.0147(10) 0.0176(10) 0.0006(8) 0.0061(8) -0.0010(8)
C12 0.0188(11) 0.0146(11) 0.0197(11) -0.0005(8) 0.0044(9) -0.0008(8)
C13 0.0210(11) 0.0156(11) 0.0190(11) 0.0004(9) 0.0006(9) 0.0008(9)
C14 0.0173(10) 0.0147(11) 0.0247(12) 0.0010(9) 0.0041(9) 0.0010(9)
C15 0.0188(11) 0.0156(11) 0.0252(12) 0.0007(9) 0.0042(9) 0.0056(9)
C16 0.0238(12) 0.0188(12) 0.0272(12) 0.0007(10) 0.0040(10) 0.0033(9)
C17 0.0350(14) 0.0251(13) 0.0315(14) -0.0081(11) -0.0005(11) 0.0058(11)
C18 0.0498(17) 0.0397(16) 0.0274(14) -0.0067(12) 0.0071(12) 0.0181(14)
C19 0.0484(17) 0.0405(16) 0.0305(14) 0.0102(12) 0.0192(13) 0.0196(14)
C20 0.0306(13) 0.0223(12) 0.0325(14) 0.0048(10) 0.0126(11) 0.0075(10)
C21 0.0151(10) 0.0168(10) 0.0169(10) -0.0011(8) 0.0057(8) 0.0023(8)
C22 0.0184(11) 0.0179(11) 0.0210(11) 0.0005(9) 0.0058(9) 0.0020(9)
C23 0.0202(11) 0.0209(12) 0.0266(12) -0.0061(9) 0.0066(9) -0.0032(9)
C24 0.0214(12) 0.0322(14) 0.0210(12) -0.0037(10) 0.0004(10) 0.0039(10)
C25 0.0275(12) 0.0261(13) 0.0194(11) 0.0037(10) 0.0033(10) 0.0082(10)
C26 0.0230(12) 0.0179(11) 0.0212(11) 0.0004(9) 0.0080(9) 0.0027(9)

loop_
_atom_type_symbol
_atom_type_description
_atom_type_scat_dispersion_real
_atom_type_scat_dispersion_imag
_atom_type_scat_source
C C 0.0181 0.0091 'International Tables Vol C Tables 4.2.6.8 and 6.1.1.4'
H H 0.0000 0.0000 'International Tables Vol C Tables 4.2.6.8 and 6.1.1.4'
Br Br -0.6763 1.2805 'International Tables Vol C Tables 4.2.6.8 and 6.1.1.4'
Cl Cl 0.3639 0.7018 'International Tables Vol C Tables 4.2.6.8 and 6.1.1.4'
N N 0.0311 0.0180 'International Tables Vol C Tables 4.2.6.8 and 6.1.1.4'
O O 0.0492 0.0322 'International Tables Vol C Tables 4.2.6.8 and 6.1.1.4'

loop_
_geom_angle_atom_site_label_1
_geom_angle_atom_site_label_2
_geom_angle_atom_site_label_3
_geom_angle
_geom_angle_site_symmetry_1
_geom_angle_site_symmetry_3
_geom_angle_publ_flag
C1 N1 H1 125.7 . . ?
C1 N1 C13 108.53(18) . . ?
C13 N1 H1 125.7 . . ?
C10 N2 C9 105.33(19) . . ?
N1 C1 C2 128.9(2) . . ?
N1 C1 C6 110.4(2) . . ?
C2 C1 C6 120.7(2) . . ?
C1 C2 H2 120.9 . . ?
C3 C2 C1 118.3(2) . . ?
C3 C2 H2 120.9 . . ?
C2 C3 H3 119.2 . . ?
C2 C3 C4 121.6(2) . . ?
C4 C3 H3 119.2 . . ?
C3 C4 H4 120.1 . . ?
C3 C4 C5 119.8(2) . . ?
C5 C4 H4 120.1 . . ?
C4 C5 H5 120.4 . . ?
C6 C5 C4 119.2(2) . . ?
C6 C5 H5 120.4 . . ?
C1 C6 C7 109.5(2) . . ?
C5 C6 C1 120.4(2) . . ?
C5 C6 C7 130.1(2) . . ?
C6 C7 C8 115.25(19) . . ?
C6 C7 C13 101.27(18) . . ?
C8 C7 C13 124.84(19) . . ?
C10 C7 C6 112.14(18) . . ?
C10 C7 C8 99.47(18) . . ?
C10 C7 C13 103.35(17) . . ?
C7 C8 H8A 111.6 . . ?
C7 C8 H8B 111.6 . . ?
C7 C8 C9 100.98(18) . . ?
H8A C8 H8B 109.4 . . ?
C9 C8 H8A 111.6 . . ?
C9 C8 H8B 111.6 . . ?
N2 C9 C8 106.62(18) . . ?
N2 C9 H9A 110.4 . . ?
N2 C9 H9B 110.4 . . ?
C8 C9 H9A 110.4 . . ?
C8 C9 H9B 110.4 . . ?
H9A C9 H9B 108.6 . . ?
N2 C10 C7 118.0(2) . . ?
N2 C10 C11 131.5(2) . . ?
C11 C10 C7 109.61(18) . . ?
C10 C11 C21 121.75(19) . . ?
C12 C11 C10 106.80(19) . . ?
C12 C11 C21 131.3(2) . . ?
C11 C12 C13 113.79(19) . . ?
C11 C12 C14 129.4(2) . . ?
C14 C12 C13 116.73(19) . . ?
N1 C13 C7 105.17(18) . . ?
N1 C13 C12 112.49(19) . . ?
N1 C13 H13 112.2 . . ?
C7 C13 H13 112.2 . . ?
C12 C13 C7 101.97(17) . . ?
C12 C13 H13 112.2 . . ?
O1 C14 C12 118.5(2) . . ?
O1 C14 C15 121.5(2) . . ?
C15 C14 C12 119.8(2) . . ?
C16 C15 C14 123.6(2) . . ?
C16 C15 C20 118.1(2) . . ?
C20 C15 C14 118.1(2) . . ?
C15 C16 Br1 121.56(18) . . ?
C17 C16 Br1 117.0(2) . . ?
C17 C16 C15 121.4(2) . . ?
C16 C17 H17 120.3 . . ?
C18 C17 C16 119.4(3) . . ?
C18 C17 H17 120.3 . . ?
C17 C18 H18 119.7 . . ?
C17 C18 C19 120.6(3) . . ?
C19 C18 H18 119.7 . . ?
C18 C19 H19 120.1 . . ?
C18 C19 C20 119.9(3) . . ?
C20 C19 H19 120.1 . . ?
C15 C20 H20 119.7 . . ?
C19 C20 C15 120.6(3) . . ?
C19 C20 H20 119.7 . . ?
C22 C21 C11 122.1(2) . . ?
C22 C21 C26 119.1(2) . . ?
C26 C21 C11 118.8(2) . . ?
C21 C22 H22 120.5 . . ?
C23 C22 C21 119.1(2) . . ?
C23 C22 H22 120.5 . . ?
C22 C23 Cl1 119.12(19) . . ?
C24 C23 Cl1 118.78(19) . . ?
C24 C23 C22 122.1(2) . . ?
C23 C24 H24 120.6 . . ?
C23 C24 C25 118.9(2) . . ?
C25 C24 H24 120.6 . . ?
C24 C25 H25 119.9 . . ?
C24 C25 C26 120.3(2) . . ?
C26 C25 H25 119.9 . . ?
C21 C26 H26 119.7 . . ?
C25 C26 C21 120.6(2) . . ?
C25 C26 H26 119.7 . . ?

loop_
_geom_bond_atom_site_label_1
_geom_bond_atom_site_label_2
_geom_bond_distance
_geom_bond_site_symmetry_2
_geom_bond_publ_flag
Br1 C16 1.897(3) . ?
Cl1 C23 1.740(2) . ?
O1 C14 1.220(3) . ?
N1 H1 0.8800 . ?
N1 C1 1.389(3) . ?
N1 C13 1.461(3) . ?
N2 C9 1.489(3) . ?
N2 C10 1.270(3) . ?
C1 C2 1.391(4) . ?
C1 C6 1.400(3) . ?
C2 H2 0.9500 . ?
C2 C3 1.387(4) . ?
C3 H3 0.9500 . ?
C3 C4 1.388(4) . ?
C4 H4 0.9500 . ?
C4 C5 1.398(3) . ?
C5 H5 0.9500 . ?
C5 C6 1.382(3) . ?
C6 C7 1.519(3) . ?
C7 C8 1.535(3) . ?
C7 C10 1.509(3) . ?
C7 C13 1.553(3) . ?
C8 H8A 0.9900 . ?
C8 H8B 0.9900 . ?
C8 C9 1.544(3) . ?
C9 H9A 0.9900 . ?
C9 H9B 0.9900 . ?
C10 C11 1.477(3) . ?
C11 C12 1.353(3) . ?
C11 C21 1.478(3) . ?
C12 C13 1.540(3) . ?
C12 C14 1.492(3) . ?
C13 H13 1.0000 . ?
C14 C15 1.491(3) . ?
C15 C16 1.396(3) . ?
C15 C20 1.396(4) . ?
C16 C17 1.384(4) . ?
C17 H17 0.9500 . ?
C17 C18 1.378(4) . ?
C18 H18 0.9500 . ?
C18 C19 1.382(5) . ?
C19 H19 0.9500 . ?
C19 C20 1.389(4) . ?
C20 H20 0.9500 . ?
C21 C22 1.396(3) . ?
C21 C26 1.400(3) . ?
C22 H22 0.9500 . ?
C22 C23 1.387(3) . ?
C23 C24 1.380(4) . ?
C24 H24 0.9500 . ?
C24 C25 1.385(4) . ?
C25 H25 0.9500 . ?
C25 C26 1.388(3) . ?
C26 H26 0.9500 . ?

loop_
_geom_hbond_atom_site_label_D
_geom_hbond_atom_site_label_H
_geom_hbond_atom_site_label_A
_geom_hbond_distance_DH
_geom_hbond_distance_HA
_geom_hbond_distance_DA
_geom_hbond_angle_DHA
_geom_hbond_site_symmetry_A
_geom_hbond_publ_flag
N1 H1 O1 0.88 2.32 3.054(3) 140.6 3_566 yes
C2 H2 Br1 0.95 3.12 3.699(3) 121.2 3_566 yes
C17 H17 N2 0.95 2.49 3.388(3) 157.8 2_656 yes
C22 H22 Br1 0.95 3.08 3.885(2) 143.2 . yes

loop_
_geom_torsion_atom_site_label_1
_geom_torsion_atom_site_label_2
_geom_torsion_atom_site_label_3
_geom_torsion_atom_site_label_4
_geom_torsion
_geom_torsion_site_symmetry_1
_geom_torsion_site_symmetry_2
_geom_torsion_site_symmetry_3
_geom_torsion_site_symmetry_4
_geom_torsion_publ_flag
Br1 C16 C17 C18 -178.8(2) . . . . ?
Cl1 C23 C24 C25 179.29(19) . . . . ?
O1 C14 C15 C16 -47.4(3) . . . . ?
O1 C14 C15 C20 127.6(3) . . . . ?
N1 C1 C2 C3 174.1(2) . . . . ?
N1 C1 C6 C5 -175.5(2) . . . . ?
N1 C1 C6 C7 2.7(2) . . . . ?
N2 C10 C11 C12 154.1(2) . . . . ?
N2 C10 C11 C21 -21.9(4) . . . . ?
C1 N1 C13 C7 23.2(2) . . . . ?
C1 N1 C13 C12 -87.0(2) . . . . ?
C1 C2 C3 C4 1.2(4) . . . . ?
C1 C6 C7 C8 -126.5(2) . . . . ?
C1 C6 C7 C10 120.7(2) . . . . ?
C1 C6 C7 C13 11.1(2) . . . . ?
C2 C1 C6 C5 1.7(3) . . . . ?
C2 C1 C6 C7 179.9(2) . . . . ?
C2 C3 C4 C5 0.9(4) . . . . ?
C3 C4 C5 C6 -1.7(3) . . . . ?
C4 C5 C6 C1 0.4(3) . . . . ?
C4 C5 C6 C7 -177.4(2) . . . . ?
C5 C6 C7 C8 51.5(3) . . . . ?
C5 C6 C7 C10 -61.4(3) . . . . ?
C5 C6 C7 C13 -170.9(2) . . . . ?
C6 C1 C2 C3 -2.5(3) . . . . ?
C6 C7 C8 C9 -92.4(2) . . . . ?
C6 C7 C10 N2 102.5(2) . . . . ?
C6 C7 C10 C11 -86.9(2) . . . . ?
C6 C7 C13 N1 -20.1(2) . . . . ?
C6 C7 C13 C12 97.44(19) . . . . ?
C7 C8 C9 N2 -29.7(2) . . . . ?
C7 C10 C11 C12 -14.8(2) . . . . ?
C7 C10 C11 C21 169.22(19) . . . . ?
C8 C7 C10 N2 -19.9(3) . . . . ?
C8 C7 C10 C11 150.76(18) . . . . ?
C8 C7 C13 N1 111.8(2) . . . . ?
C8 C7 C13 C12 -130.6(2) . . . . ?
C9 N2 C10 C7 1.0(3) . . . . ?
C9 N2 C10 C11 -167.1(2) . . . . ?
C10 N2 C9 C8 18.7(2) . . . . ?
C10 C7 C8 C9 27.7(2) . . . . ?
C10 C7 C13 N1 -136.36(18) . . . . ?
C10 C7 C13 C12 -18.8(2) . . . . ?
C10 C11 C12 C13 1.5(3) . . . . ?
C10 C11 C12 C14 -175.6(2) . . . . ?
C10 C11 C21 C22 139.9(2) . . . . ?
C10 C11 C21 C26 -39.8(3) . . . . ?
C11 C12 C13 N1 123.6(2) . . . . ?
C11 C12 C13 C7 11.4(3) . . . . ?
C11 C12 C14 O1 144.0(3) . . . . ?
C11 C12 C14 C15 -41.4(4) . . . . ?
C11 C21 C22 C23 178.2(2) . . . . ?
C11 C21 C26 C25 -178.5(2) . . . . ?
C12 C11 C21 C22 -35.0(4) . . . . ?
C12 C11 C21 C26 145.3(2) . . . . ?
C12 C14 C15 C16 138.3(2) . . . . ?
C12 C14 C15 C20 -46.7(3) . . . . ?
C13 N1 C1 C2 166.4(2) . . . . ?
C13 N1 C1 C6 -16.7(2) . . . . ?
C13 C7 C8 C9 141.3(2) . . . . ?
C13 C7 C10 N2 -149.3(2) . . . . ?
C13 C7 C10 C11 21.3(2) . . . . ?
C13 C12 C14 O1 -33.0(3) . . . . ?
C13 C12 C14 C15 141.5(2) . . . . ?
C14 C12 C13 N1 -58.9(3) . . . . ?
C14 C12 C13 C7 -171.06(19) . . . . ?
C14 C15 C16 Br1 -7.2(3) . . . . ?
C14 C15 C16 C17 175.7(2) . . . . ?
C14 C15 C20 C19 -174.5(2) . . . . ?
C15 C16 C17 C18 -1.6(4) . . . . ?
C16 C15 C20 C19 0.8(4) . . . . ?
C16 C17 C18 C19 1.0(4) . . . . ?
C17 C18 C19 C20 0.5(4) . . . . ?
C18 C19 C20 C15 -1.4(4) . . . . ?
C20 C15 C16 Br1 177.77(17) . . . . ?
C20 C15 C16 C17 0.8(3) . . . . ?
C21 C11 C12 C13 177.0(2) . . . . ?
C21 C11 C12 C14 -0.1(4) . . . . ?
C21 C22 C23 Cl1 -178.07(17) . . . . ?
C21 C22 C23 C24 1.4(3) . . . . ?
C22 C21 C26 C25 1.8(3) . . . . ?
C22 C23 C24 C25 -0.2(4) . . . . ?
C23 C24 C25 C26 -0.2(4) . . . . ?
C24 C25 C26 C21 -0.6(4) . . . . ?
C26 C21 C22 C23 -2.2(3) . . . . ?
